data_2300644
loop_
_publ_author_name
'Cichocka, Magdalena Ola'
'\%Angstr\"om, Jonas'
'Wang, Bin'
'Zou, Xiaodong'
'Smeets, Stef'

_publ_section_title
;
 High-throughput continuous rotation electron diffraction data acquisition
 <i>via</i> software automation
;
_journal_coeditor_code YR5038SUP1
_journal_issue 6
_journal_name_full 'Journal of Applied Crystallography'
_journal_page_first
;
;
_journal_paper_doi 10.1107/S1600576718015145
_journal_volume 51
_journal_year 2018
_chemical_formula_moiety 'O96 Si48'
_chemical_formula_sum 'O96 Si48'
_chemical_formula_weight 3022.66
_chemical_name_common Mordenite
_chemical_name_systematic Mordenite
_space_group_crystal_system orthorhombic
_space_group_IT_number 63
_space_group_name_Hall '-C 2c 2'
_space_group_name_H-M_alt 'C m c m'
_symmetry_space_group_name_Hall '-C 2c 2'
_symmetry_space_group_name_H-M 'C m c m'
_audit_creation_method SHELXL-2014/7
_cell_angle_alpha 90
_cell_angle_beta 90
_cell_angle_gamma 90
_cell_formula_units_Z 1
_cell_length_a 18.110(4)
_cell_length_b 20.530(4)
_cell_length_c 7.5280(15)
_cell_measurement_temperature 293(2)
_cell_volume 2798.9(10)
_computing_cell_refinement 'XDS-20180126 (Kabsch, 2018)'
_computing_data_collection 'Instamatic-0.6.2 (Smeets, 2018)'
_computing_data_reduction 'XDS-20180126 (Kabsch, 2018)'
_computing_structure_refinement 'SHELXL-2014/7 (Sheldrick, 2014)'
_computing_structure_solution 'SHELXS-2013/1 (Sheldrick, 2013)'
_diffrn_ambient_temperature 293(2)
_diffrn_measured_fraction_theta_full 0.998
_diffrn_measured_fraction_theta_max 0.998
_diffrn_measurement_device_type 'Jeol JEM-2100-LaB6'
_diffrn_measurement_method 'Continuous rotation electron diffraction'
_diffrn_radiation_probe electron
_diffrn_radiation_wavelength 0.0251
_diffrn_reflns_av_R_equivalents 0.2658
_diffrn_reflns_av_unetI/netI 0.2538
_diffrn_reflns_Laue_measured_fraction_full 0.998
_diffrn_reflns_Laue_measured_fraction_max 0.998
_diffrn_reflns_limit_h_max 19
_diffrn_reflns_limit_h_min -19
_diffrn_reflns_limit_k_max 22
_diffrn_reflns_limit_k_min -22
_diffrn_reflns_limit_l_max 8
_diffrn_reflns_limit_l_min -8
_diffrn_reflns_number 4432
_diffrn_reflns_point_group_measured_fraction_full 0.998
_diffrn_reflns_point_group_measured_fraction_max 0.998
_diffrn_reflns_theta_full 0.790
_diffrn_reflns_theta_max 0.790
_diffrn_reflns_theta_min 0.079
_diffrn_source 'electron microscope'
_exptl_absorpt_coefficient_mu 0.000
_exptl_crystal_density_diffrn 1.793
_exptl_crystal_F_000 470
_refine_diff_density_max 0.260
_refine_diff_density_min -0.348
_refine_diff_density_rms 0.065
_refine_ls_extinction_coef 3023(61)
_refine_ls_extinction_expression Fc^*^=kFc[1+0.001xFc^2^\l^3^/sin(2\q)]^-1/4^
_refine_ls_extinction_method 'SHELXL-2014/7 (Sheldrick 2014)'
_refine_ls_goodness_of_fit_ref 1.647
_refine_ls_hydrogen_treatment undef
_refine_ls_matrix_type full
_refine_ls_number_parameters 96
_refine_ls_number_reflns 1090
_refine_ls_number_restraints 93
_refine_ls_restrained_S_all 1.626
_refine_ls_R_factor_all 0.3007
_refine_ls_R_factor_gt 0.2841
_refine_ls_shift/su_max 0.057
_refine_ls_shift/su_mean 0.001
_refine_ls_structure_factor_coef Fsqd
_refine_ls_weighting_details 'w=1/[\s^2^(Fo^2^)+(0.2000P)^2^] where P=(Fo^2^+2Fc^2^)/3'
_refine_ls_weighting_scheme calc
_refine_ls_wR_factor_gt 0.5628
_refine_ls_wR_factor_ref 0.5753
_reflns_Friedel_coverage 0.000
_reflns_number_gt 684
_reflns_number_total 1090
_reflns_threshold_expression 'I > 2\s(I)'
_cod_data_source_file yr5038sup1.cif
_cod_data_source_block mordenite_1
_cod_database_code 2300644
_shelx_shelxl_version_number 2014/7
_shelx_space_group_comment
;
The symmetry employed for this shelxl refinement is uniquely defined
by the following loop, which should always be used as a source of
symmetry information in preference to the above space-group names.
They are only intended as comments.
;

loop_
_space_group_symop_operation_xyz
'x, y, z'
'-x, -y, z+1/2'
'-x, y, -z+1/2'
'x, -y, -z'
'x+1/2, y+1/2, z'
'-x+1/2, -y+1/2, z+1/2'
'-x+1/2, y+1/2, -z+1/2'
'x+1/2, -y+1/2, -z'
'-x, -y, -z'
'x, y, -z-1/2'
'x, -y, z-1/2'
'-x, y, z'
'-x+1/2, -y+1/2, -z'
'x+1/2, y+1/2, -z-1/2'
'x+1/2, -y+1/2, z-1/2'
'-x+1/2, y+1/2, z'

loop_
_atom_site_label
_atom_site_type_symbol
_atom_site_fract_x
_atom_site_fract_y
_atom_site_fract_z
_atom_site_U_iso_or_equiv
_atom_site_adp_type
_atom_site_occupancy
_atom_site_site_symmetry_order
_atom_site_calc_flag
_atom_site_refinement_flags_posn
_atom_site_refinement_flags_adp
_atom_site_refinement_flags_occupancy
Si1 Si 0.1940(4) 0.4243(4) 0.5425(10) 0.060(2) Uani 1 1 d . U .
Si2 Si 0.1965(4) 0.1899(3) 0.5439(11) 0.056(2) Uani 1 1 d . U .
Si3 Si 0.0840(5) 0.3801(5) 0.2500 0.061(3) Uani 1 2 d S TU P
Si4 Si 0.0852(5) 0.2218(5) 0.2500 0.056(3) Uani 1 2 d S TU P
O1 O 0.1227(8) 0.4077(8) 0.424(2) 0.092(4) Uani 1 1 d . U .
O2 O 0.1236(7) 0.1950(7) 0.427(2) 0.082(4) Uani 1 1 d . U .
O3 O 0.2622(9) 0.3783(7) 0.4972(17) 0.089(4) Uani 1 1 d . U .
O4 O 0.0918(10) 0.3011(8) 0.2500 0.093(6) Uani 1 2 d S TU P
O5 O 0.1723(10) 0.1902(9) 0.7500 0.082(5) Uani 1 2 d S TU P
O6 O 0.1722(11) 0.4196(9) 0.7500 0.082(4) Uani 1 2 d S TU P
O7 O 0.2200(10) 0.5000 0.5000 0.078(5) Uani 1 2 d S TU P
O8 O 0.2500 0.2500 0.5000 0.098(6) Uani 1 2 d S U P
O9 O 0.0000 0.4039(11) 0.2500 0.070(6) Uani 1 4 d S TU P
O10 O 0.0000 0.1962(9) 0.2500 0.063(5) Uani 1 4 d S TU P

loop_
_atom_site_aniso_label
_atom_site_aniso_U_11
_atom_site_aniso_U_22
_atom_site_aniso_U_33
_atom_site_aniso_U_23
_atom_site_aniso_U_13
_atom_site_aniso_U_12
Si1 0.056(4) 0.048(4) 0.075(5) -0.001(3) -0.007(3) 0.011(3)
Si2 0.042(4) 0.057(4) 0.071(5) -0.003(3) -0.005(3) 0.020(3)
Si3 0.036(5) 0.064(5) 0.081(6) 0.000 0.000 0.002(3)
Si4 0.030(5) 0.067(5) 0.070(6) 0.000 0.000 0.001(3)
O1 0.072(7) 0.103(8) 0.101(7) -0.006(6) -0.017(5) 0.001(6)
O2 0.043(6) 0.114(9) 0.090(7) 0.012(5) -0.008(5) 0.002(5)
O3 0.077(7) 0.079(8) 0.111(10) -0.007(6) -0.001(6) 0.020(6)
O4 0.053(8) 0.073(6) 0.153(15) 0.000 0.000 0.002(4)
O5 0.049(8) 0.115(14) 0.082(7) 0.000 0.000 0.001(8)
O6 0.076(10) 0.082(10) 0.087(7) 0.000 0.000 -0.001(8)
O7 0.056(9) 0.066(7) 0.111(11) 0.004(6) 0.000 0.000
O8 0.069(9) 0.100(11) 0.124(13) 0.018(9) -0.004(8) -0.007(9)
O9 0.040(7) 0.062(10) 0.107(15) 0.000 0.000 0.000
O10 0.030(7) 0.073(11) 0.085(14) 0.000 0.000 0.000

loop_
_atom_type_symbol
_atom_type_description
_atom_type_scat_dispersion_real
_atom_type_scat_dispersion_imag
_atom_type_scat_source
O O 0.0000 0.0000 'International Tables Vol C Tables 4.2.6.8 and 6.1.1.4'
Si Si 0.0000 0.0000 'International Tables Vol C Tables 4.2.6.8 and 6.1.1.4'

loop_
_geom_angle_atom_site_label_1
_geom_angle_atom_site_label_2
_geom_angle_atom_site_label_3
_geom_angle
_geom_angle_site_symmetry_1
_geom_angle_site_symmetry_3
_geom_angle_publ_flag
O3 Si1 O1 112.3(9) . . y
O3 Si1 O6 111.2(9) . . y
O1 Si1 O6 109.1(9) . . y
O3 Si1 O7 107.2(9) . . y
O1 Si1 O7 108.7(8) . . y
O6 Si1 O7 108.2(7) . . y
O2 Si2 O8 109.7(6) . . y
O2 Si2 O5 107.7(9) . . y
O8 Si2 O5 111.1(8) . . y
O2 Si2 O3 109.6(9) . 13_556 y
O8 Si2 O3 110.4(8) . 13_556 y
O5 Si2 O3 108.3(9) . 13_556 y
O1 Si3 O1 111.0(13) 10_556 . y
O1 Si3 O9 108.0(8) 10_556 . y
O1 Si3 O9 108.0(8) . . y
O1 Si3 O4 108.5(8) 10_556 . y
O1 Si3 O4 108.5(8) . . y
O9 Si3 O4 112.8(11) . . y
O2 Si4 O2 112.8(12) 10_556 . y
O2 Si4 O4 108.1(7) 10_556 . y
O2 Si4 O4 108.1(7) . . y
O2 Si4 O10 107.4(7) 10_556 . y
O2 Si4 O10 107.4(7) . . y
O4 Si4 O10 113.0(11) . . y
Si3 O1 Si1 152.5(12) . . y
Si2 O2 Si4 147.4(10) . . y
Si1 O3 Si2 155.9(13) . 13_556 y
Si3 O4 Si4 170.9(14) . . y
Si2 O5 Si2 148.4(14) . 10_557 y
Si1 O6 Si1 150.8(14) 10_557 . y
Si1 O7 Si1 147.0(14) . 4_566 y
Si2 O8 Si2 180.0 13_556 . y
Si3 O9 Si3 144.4(17) . 3 y
Si4 O10 Si4 142.4(15) . 3 y

loop_
_geom_bond_atom_site_label_1
_geom_bond_atom_site_label_2
_geom_bond_distance
_geom_bond_site_symmetry_2
_geom_bond_publ_flag
Si1 O3 1.592(15) . y
Si1 O1 1.606(16) . y
Si1 O6 1.614(9) . y
Si1 O7 1.655(9) . y
Si2 O2 1.589(16) . y
Si2 O8 1.603(8) . y
Si2 O5 1.613(10) . y
Si2 O3 1.617(15) 13_556 y
Si3 O1 1.590(16) 10_556 y
Si3 O1 1.591(16) . y
Si3 O9 1.598(11) . y
Si3 O4 1.628(19) . y
Si4 O2 1.603(17) 10_556 y
Si4 O2 1.603(17) . y
Si4 O4 1.632(19) . y
Si4 O10 1.631(11) . y
O3 Si2 1.617(15) 13_556 y
O5 Si2 1.613(10) 10_557 y
O6 Si1 1.614(9) 10_557 y
O7 Si1 1.655(9) 4_566 y
O8 Si2 1.602(8) 13_556 y
O9 Si3 1.598(12) 3 y
O10 Si4 1.631(11) 3 y

_cod_database_fobs_code 2300644
